data_2008833
loop_
_publ_author_name
'Cai, Hu'
'Hu, Huai-Ming'
'Chen, Wan-Zhi'
'Xu, Yan'
'You, Xiao-Zeng'

_publ_section_title
;
 1,4-Bis(4<i>H</i>-1,2,4-triazol-4-yl)benzene monohydrate
;
_journal_issue 8
_journal_name_full 'Acta Crystallographica Section C'
_journal_page_first IUC9900082
_journal_paper_doi 10.1107/S0108270199099035
_journal_volume 55
_journal_year 1999
_chemical_formula_moiety 'C10 H8 N6, H2 O'
_chemical_formula_sum 'C10 H10 N6 O'
_chemical_formula_weight 230.24
_chemical_name_common '1,4-bis(4H-1,2,4-triazol-4-yl)benzene monohydrate'
_chemical_name_systematic
;
 1,4-Phenylene-bis(1,3,4-triazole) monohydrate
;
_space_group_IT_number 15
_symmetry_cell_setting monoclinic
_symmetry_space_group_name_Hall '-C 2yc'
_symmetry_space_group_name_H-M 'C 1 2/c 1'
_audit_creation_method SHELXL
_cell_angle_alpha 90.00
_cell_angle_beta 98.28(3)
_cell_angle_gamma 90.00
_cell_formula_units_Z 4
_cell_length_a 13.770(3)
_cell_length_b 9.491(2)
_cell_length_c 8.205(2)
_cell_measurement_reflns_used 25
_cell_measurement_temperature 293(2)
_cell_measurement_theta_max 14.0
_cell_measurement_theta_min 12.9
_cell_volume 1061.1(4)
_computing_cell_refinement 'CAD-4 Software'
_computing_data_collection 'CAD-4 Software (Enraf-Nonius, 1989)'
_computing_data_reduction 'MolEN (Fair, 1990)'
_computing_molecular_graphics 'XP (Siemens, 1994)'
_computing_publication_material 'SHELXTL-Plus (Sheldrick, 1990b)'
_computing_structure_refinement 'SHELXL93 (Sheldrick, 1993)'
_computing_structure_solution 'SHELXS86 (Sheldrick, 1990a)'
_diffrn_ambient_temperature 293(2)
_diffrn_measurement_device 'Enraf-Nonius CAD-4'
_diffrn_measurement_method \w/2\q
_diffrn_radiation_monochromator graphite
_diffrn_radiation_source 'fine-focus sealed tube'
_diffrn_radiation_type MoK\a
_diffrn_radiation_wavelength 0.71073
_diffrn_reflns_av_R_equivalents 0.023
_diffrn_reflns_av_sigmaI/netI 0.0550
_diffrn_reflns_limit_h_max 16
_diffrn_reflns_limit_h_min -16
_diffrn_reflns_limit_k_max 11
_diffrn_reflns_limit_k_min 0
_diffrn_reflns_limit_l_max 0
_diffrn_reflns_limit_l_min -10
_diffrn_reflns_number 1126
_diffrn_reflns_theta_max 25.95
_diffrn_reflns_theta_min 2.62
_diffrn_standards_decay_% 0
_diffrn_standards_interval_count 97
_diffrn_standards_number 3
_exptl_absorpt_coefficient_mu 0.102
_exptl_absorpt_correction_T_max 0.999
_exptl_absorpt_correction_T_min 0.975
_exptl_absorpt_correction_type 'exipirical via \y scans'
_exptl_absorpt_process_details '(North et al., 1968)'
_exptl_crystal_colour colorless
_exptl_crystal_density_diffrn 1.441
_exptl_crystal_density_method 'not measured'
_exptl_crystal_description needle
_exptl_crystal_F_000 480
_exptl_crystal_size_max 0.65
_exptl_crystal_size_mid 0.15
_exptl_crystal_size_min 0.05
_refine_diff_density_max 0.179
_refine_diff_density_min -0.200
_refine_ls_extinction_coef 0.019(3)
_refine_ls_extinction_method SHELXL93
_refine_ls_goodness_of_fit_all 0.992
_refine_ls_goodness_of_fit_ref 1.094
_refine_ls_hydrogen_treatment refall
_refine_ls_matrix_type full
_refine_ls_number_parameters 99
_refine_ls_number_reflns 1047
_refine_ls_number_restraints 0
_refine_ls_restrained_S_all 0.992
_refine_ls_restrained_S_obs 1.094
_refine_ls_R_factor_all 0.086
_refine_ls_R_factor_gt 0.052
_refine_ls_shift/esd_mean 0.000
_refine_ls_shift/su_max <0.001
_refine_ls_structure_factor_coef Fsqd
_refine_ls_weighting_details 'w = 1/[\s^2^(Fo^2^)+(0.0723P)^2^] where P = (Fo^2^+2Fc^2^)/3'
_refine_ls_weighting_scheme calc
_refine_ls_wR_factor_all 0.135
_refine_ls_wR_factor_ref 0.122
_reflns_number_gt 734
_reflns_number_total 1047
_reflns_observed_criterion I>2\s(I)
_cod_data_source_file qa0144.cif
_cod_data_source_block cha8
_cod_depositor_comments
;
The following automatic conversions were performed:
'_symmetry_cell_setting' value 'Monoclinic' changed to 'monoclinic'
according to '/home/saulius/struct/CIF-dictionaries/cif_core.dic'
dictionary named 'cif_core.dic' version 2.4.1 from 2010-06-29.

Automatic conversion script
Id: cif_fix_enum 1527 2010-12-29 10:47:43Z saulius 

The following automatic conversions were performed:

'_symmetry_cell_setting' value 'Monoclinic' changed to 'monoclinic'
according to /home/saulius/struct/CIF-dictionaries/cif_core.dic
dictionary named 'cif_core.dic' version 2.4.1 from 2010-06-29.

Automatic conversion script
Id: cif_fix_values 1715 2011-07-08 13:25:40Z adriana 

The following automatic conversions were performed:

'_refine_ls_weighting_scheme' value 'calc w =
1/[\s^2^(Fo^2^)+(0.0723P)^2^] where P = (Fo^2^+2Fc^2^)/3' was changed
to 'calc'. New tag '_refine_ls_weighting_details' was created. The
value of the new tag was set to 'w = 1/[\s^2^(Fo^2^)+(0.0723P)^2^]
where P = (Fo^2^+2Fc^2^)/3'.

Automatic conversion script
Id: cif_fix_values 3143 2015-03-26 13:38:13Z robertas 
;
_cod_original_cell_volume 1061.3(4)
_cod_original_sg_symbol_H-M 'C 2/c'
_cod_database_code 2008833

loop_
_symmetry_equiv_pos_as_xyz
'x, y, z'
'-x, y, -z+1/2'
'x+1/2, y+1/2, z'
'-x+1/2, y+1/2, -z+1/2'
'-x, -y, -z'
'x, -y, z-1/2'
'-x+1/2, -y+1/2, -z'
'x+1/2, -y+1/2, z-1/2'

loop_
_atom_site_aniso_label
_atom_site_aniso_U_11
_atom_site_aniso_U_22
_atom_site_aniso_U_33
_atom_site_aniso_U_12
_atom_site_aniso_U_13
_atom_site_aniso_U_23
N1 0.0291(10) 0.0462(11) 0.0428(11) 0.0045(8) 0.0153(8) 0.0010(9)
N2 0.0425(12) 0.0607(14) 0.0658(15) 0.0092(10) 0.0232(11) -0.0071(11)
N3 0.0389(11) 0.0605(14) 0.0740(15) 0.0064(10) 0.0276(11) 0.0058(12)
C1 0.0395(14) 0.054(2) 0.0516(15) 0.0065(12) 0.0155(11) -0.0081(12)
C2 0.0357(13) 0.0508(15) 0.062(2) -0.0010(11) 0.0211(12) 0.0037(13)
C3 0.0245(10) 0.0452(13) 0.0361(12) 0.0051(9) 0.0120(9) 0.0010(10)
C4 0.0320(12) 0.0423(13) 0.0498(14) -0.0013(10) 0.0170(10) 0.0052(11)
C5 0.0364(13) 0.0373(13) 0.0507(14) 0.0038(10) 0.0144(11) 0.0026(11)
O1W 0.062(2) 0.062(2) 0.188(4) 0.000 0.059(3) 0.000

loop_
_atom_site_label
_atom_site_fract_x
_atom_site_fract_y
_atom_site_fract_z
_atom_site_U_iso_or_equiv
_atom_site_thermal_displace_type
_atom_site_calc_flag
_atom_site_refinement_flags
_atom_site_occupancy
_atom_site_disorder_group
_atom_site_type_symbol
N1 0.32821(12) 0.5899(2) 0.1127(2) 0.0384(5) Uani d . 1 . N
N2 0.22747(15) 0.7127(2) 0.2397(3) 0.0548(7) Uani d . 1 . N
N3 0.1800(2) 0.5919(2) 0.1776(3) 0.0559(7) Uani d . 1 . N
C1 0.3147(2) 0.7087(3) 0.1969(3) 0.0474(7) Uani d . 1 . C
H1A 0.364(2) 0.779(3) 0.220(4) 0.064(8) Uiso d . 1 . H
C2 0.2416(2) 0.5217(3) 0.1028(3) 0.0481(7) Uani d . 1 . C
H2B 0.229(2) 0.431(3) 0.040(3) 0.074(9) Uiso d . 1 . H
C3 0.41570(14) 0.5440(2) 0.0536(3) 0.0345(6) Uani d . 1 . C
C4 0.4374(2) 0.4025(3) 0.0552(3) 0.0403(6) Uani d . 1 . C
H4A 0.3957(17) 0.337(3) 0.095(3) 0.043(7) Uiso d . 1 . H
C5 0.5227(2) 0.3574(3) 0.0008(3) 0.0407(6) Uani d . 1 . C
H5A 0.5406(17) 0.257(3) 0.006(3) 0.040(6) Uiso d . 1 . H
O1W 0 0.4557(4) 0.2500 0.1003(15) Uani d S 1 . O
H1WA 0.049(3) 0.512(5) 0.231(5) 0.128(16) Uiso d . 1 . H

loop_
_atom_type_symbol
_atom_type_description
_atom_type_scat_dispersion_real
_atom_type_scat_dispersion_imag
_atom_type_scat_source
C C 0.0033 0.0016 'International Tables Vol C Tables 4.2.6.8 and 6.1.1.4'
H H 0.0000 0.0000 'International Tables Vol C Tables 4.2.6.8 and 6.1.1.4'
N N 0.0061 0.0033 'International Tables Vol C Tables 4.2.6.8 and 6.1.1.4'
O O 0.0106 0.0060 'International Tables Vol C Tables 4.2.6.8 and 6.1.1.4'

loop_
_geom_angle_atom_site_label_1
_geom_angle_atom_site_label_2
_geom_angle_atom_site_label_3
_geom_angle_site_symmetry_1
_geom_angle_site_symmetry_3
_geom_angle
_geom_angle_publ_flag
C1 N1 C2 . . 104.3(2) yes
C1 N1 C3 . . 127.8(2) yes
C2 N1 C3 . . 127.9(2) yes
C1 N2 N3 . . 106.5(2) yes
C2 N3 N2 . . 107.1(2) yes
N2 C1 N1 . . 111.3(2) yes
N3 C2 N1 . . 110.9(2) yes
C4 C3 C5 . 5_665 121.5(2) yes
C4 C3 N1 . . 119.2(2) yes
C5 C3 N1 5_665 . 119.3(2) yes
C3 C4 C5 . . 119.5(2) yes
C3 C5 C4 5_665 . 119.0(2) yes

loop_
_geom_bond_atom_site_label_1
_geom_bond_atom_site_label_2
_geom_bond_site_symmetry_2
_geom_bond_distance
_geom_bond_publ_flag
N1 C1 . 1.349(3) yes
N1 C2 . 1.350(3) yes
N1 C3 . 1.430(3) yes
N2 C1 . 1.300(3) yes
N2 N3 . 1.380(3) yes
N3 C2 . 1.300(3) yes
C3 C4 . 1.376(3) yes
C3 C5 5_665 1.379(3) no
C4 C5 . 1.383(3) yes
C5 C3 5_665 1.379(3) yes
